data_7224259
loop_
_publ_author_name
'Montazerozohori, Morteza'
'Masoudiasl, Ardavan'
'Doert, Thomas'
'Seykens, Heidi'

_publ_section_title
;
 Structural and computational study of some new nano-structured Hg(II)
 compounds: a combined X-ray, Hirshfeld Surface and NBO analyses
;
_journal_name_full 'RSC Adv.'
_journal_paper_doi 10.1039/C5RA22899A
_journal_year 2016
_chemical_formula_sum 'C24 H23 Hg N7 O4 S2'
_chemical_formula_weight 738.20
_chemical_name_systematic 'Mercury thiocyanate complex(zohori-(tez-Masoudi)'
_space_group_crystal_system monoclinic
_space_group_IT_number 14
_space_group_name_Hall '-P 2yn'
_space_group_name_H-M_alt 'P 1 21/n 1'
_symmetry_space_group_name_Hall '-P 2yn'
_symmetry_space_group_name_H-M 'P 1 21/n 1'
_atom_sites_solution_hydrogens geom
_atom_sites_solution_primary direct
_atom_sites_solution_secondary difmap
_audit_creation_method SHELXL-2013
_audit_update_record
;
2016-02-02 deposited with the CCDC.
2016-02-05 downloaded from the CCDC.
;
_cell_angle_alpha 90
_cell_angle_beta 91.952(4)
_cell_angle_gamma 90
_cell_formula_units_Z 4
_cell_length_a 8.4523(8)
_cell_length_b 11.6846(12)
_cell_length_c 27.114(3)
_cell_measurement_reflns_used 9879
_cell_measurement_temperature 173(2)
_cell_measurement_theta_max 26.03
_cell_measurement_theta_min 2.30
_cell_volume 2676.3(5)
_computing_cell_refinement 'Bruker SAINT'
_computing_data_collection 'Bruker APEX2'
_computing_data_reduction 'Bruker SAINT'
_computing_publication_material 'SHELXL-2013 (Sheldrick, 2013)'
_computing_structure_refinement 'SHELXL-2013 (Sheldrick, 2013)'
_computing_structure_solution 'SHELXS-97 (Sheldrick 2008)'
_diffrn_ambient_temperature 173(2)
_diffrn_measured_fraction_theta_full 1.00
_diffrn_measured_fraction_theta_max 0.994
_diffrn_measurement_device_type 'Bruker APEX-II CCD'
_diffrn_measurement_method '\f and \w scans'
_diffrn_radiation_type MoK\a
_diffrn_radiation_wavelength 0.71073
_diffrn_reflns_av_R_equivalents 0.0651
_diffrn_reflns_av_unetI/netI 0.0531
_diffrn_reflns_laue_measured_fraction_full 1.00
_diffrn_reflns_laue_measured_fraction_max 0.994
_diffrn_reflns_limit_h_max 7
_diffrn_reflns_limit_h_min -10
_diffrn_reflns_limit_k_max 13
_diffrn_reflns_limit_k_min -14
_diffrn_reflns_limit_l_max 33
_diffrn_reflns_limit_l_min -32
_diffrn_reflns_number 29879
_diffrn_reflns_point_group_measured_fraction_full 1.00
_diffrn_reflns_point_group_measured_fraction_max 0.994
_diffrn_reflns_theta_full 25.242
_diffrn_reflns_theta_max 26.181
_diffrn_reflns_theta_min 1.743
_exptl_absorpt_coefficient_mu 5.952
_exptl_absorpt_correction_T_max 0.7453
_exptl_absorpt_correction_T_min 0.5799
_exptl_absorpt_correction_type multi-scan
_exptl_absorpt_process_details 'SADBAS, Bruker-AXS, 2008'
_exptl_crystal_colour 'pale yellow'
_exptl_crystal_density_diffrn 1.832
_exptl_crystal_description block
_exptl_crystal_F_000 1440
_exptl_crystal_size_max 0.260
_exptl_crystal_size_mid 0.114
_exptl_crystal_size_min 0.076
_refine_diff_density_max 4.827
_refine_diff_density_min -4.178
_refine_diff_density_rms 0.271
_refine_ls_extinction_method none
_refine_ls_goodness_of_fit_ref 1.166
_refine_ls_hydrogen_treatment constr
_refine_ls_matrix_type full
_refine_ls_number_parameters 351
_refine_ls_number_reflns 5364
_refine_ls_number_restraints 327
_refine_ls_restrained_S_all 1.133
_refine_ls_R_factor_all 0.0916
_refine_ls_R_factor_gt 0.0822
_refine_ls_shift/su_max 0.022
_refine_ls_shift/su_mean 0.001
_refine_ls_structure_factor_coef Fsqd
_refine_ls_weighting_details
;
 w=1/[\s^2^(Fo^2^)+(0.0900P)^2^+105.1749P]
 where P=(Fo^2^+2Fc^2^)/3
;
_refine_ls_weighting_scheme calc
_refine_ls_wR_factor_gt 0.2136
_refine_ls_wR_factor_ref 0.2204
_reflns_Friedel_coverage 0.000
_reflns_number_gt 4814
_reflns_number_total 5364
_reflns_threshold_expression 'I > 2\s(I)'
_cod_data_source_file c5ra22899a2.cif
_cod_data_source_block M1K4
_cod_database_code 7224259
_shelx_space_group_comment
;
The symmetry employed for this shelxl refinement is uniquely defined
by the following loop, which should always be used as a source of
symmetry information in preference to the above space-group names.
They are only intended as comments.
;
_shelx_estimated_absorpt_t_min 0.307
_shelx_estimated_absorpt_t_max 0.660
_shelxl_version_number 2013-2

loop_
_space_group_symop_operation_xyz
'x, y, z'
'-x+1/2, y+1/2, -z+1/2'
'-x, -y, -z'
'x-1/2, -y-1/2, z-1/2'

loop_
_atom_site_label
_atom_site_type_symbol
_atom_site_fract_x
_atom_site_fract_y
_atom_site_fract_z
_atom_site_U_iso_or_equiv
_atom_site_adp_type
_atom_site_occupancy
_atom_site_site_symmetry_order
_atom_site_calc_flag
_atom_site_refinement_flags_posn
_atom_site_refinement_flags_adp
_atom_site_refinement_flags_occupancy
_atom_site_disorder_assembly
_atom_site_disorder_group
Hg1 Hg 0.79376(8) 0.19317(6) 0.28544(2) 0.0241(2) Uani 1 1 d . U . . .
S1 S 0.6665(6) 0.3685(4) 0.33021(18) 0.0321(10) Uani 1 1 d . U . . .
C1S C 0.569(2) 0.4279(15) 0.2822(7) 0.029(3) Uani 1 1 d . U . . .
N1S N 0.491(2) 0.4683(17) 0.2513(7) 0.043(4) Uani 1 1 d . U . . .
S2 S 0.8623(6) 0.0587(4) 0.35361(18) 0.0298(10) Uani 1 1 d . U . . .
C2S C 0.820(2) 0.1511(17) 0.3983(7) 0.031(4) Uani 1 1 d . U . . .
N2S N 0.791(3) 0.2158(16) 0.4286(7) 0.048(5) Uani 1 1 d . U . . .
O1 O 0.173(2) -0.1617(12) 0.3649(6) 0.042(3) Uani 1 1 d . U . . .
O2 O 0.023(2) -0.1740(18) 0.4273(6) 0.060(5) Uani 1 1 d . U . . .
N1 N 0.1326(19) -0.1304(14) 0.4054(6) 0.032(3) Uani 1 1 d . U . . .
C1 C 0.213(2) -0.0293(17) 0.4297(8) 0.032(3) Uani 1 1 d . U . . .
C2 C 0.206(2) -0.0280(18) 0.4794(8) 0.036(4) Uani 1 1 d . U . . .
H2 H 0.1460 -0.0836 0.4963 0.043 Uiso 1 1 calc R U . . .
C3 C 0.288(3) 0.0565(18) 0.5049(8) 0.040(4) Uani 1 1 d . U . . .
H3 H 0.2835 0.0622 0.5398 0.048 Uiso 1 1 calc R U . . .
C4 C 0.379(3) 0.1336(19) 0.4782(8) 0.037(4) Uani 1 1 d . U . . .
H4 H 0.4412 0.1892 0.4955 0.044 Uiso 1 1 calc R U . . .
C5 C 0.380(2) 0.1308(17) 0.4289(8) 0.033(4) Uani 1 1 d . U . . .
H5 H 0.4388 0.1871 0.4121 0.039 Uiso 1 1 calc R U . . .
C6 C 0.296(2) 0.0461(14) 0.4006(7) 0.024(3) Uani 1 1 d . U . . .
C7 C 0.296(2) 0.0490(14) 0.3476(7) 0.024(3) Uani 1 1 d . U . . .
H7 H 0.2044 0.0225 0.3298 0.029 Uiso 1 1 calc R U . . .
C8 C 0.419(2) 0.0874(16) 0.3219(7) 0.025(3) Uani 1 1 d . U . . .
H8 H 0.5120 0.1107 0.3399 0.030 Uiso 1 1 calc R U . . .
C9 C 0.418(2) 0.0951(15) 0.2688(7) 0.024(3) Uani 1 1 d . U . . .
H9 H 0.3253 0.0770 0.2498 0.029 Uiso 1 1 calc R U . . .
N2 N 0.5426(17) 0.1262(12) 0.2475(5) 0.021(3) Uani 1 1 d . U . . .
C10 C 0.546(2) 0.1283(17) 0.1926(7) 0.028(4) Uani 1 1 d . U . . .
H10A H 0.4380 0.1412 0.1784 0.034 Uiso 1 1 calc R U . . .
H10B H 0.5849 0.0541 0.1802 0.034 Uiso 1 1 calc R U . . .
C11 C 0.656(2) 0.2247(16) 0.1769(7) 0.028(3) Uani 1 1 d . U . . .
H11A H 0.6620 0.2255 0.1405 0.034 Uiso 1 1 calc R U . . .
H11B H 0.6130 0.2993 0.1875 0.034 Uiso 1 1 calc R U . . .
N3 N 0.8144(16) 0.2067(12) 0.1997(5) 0.024(3) Uani 1 1 d . U . . .
H3A H 0.8564 0.1324 0.1874 0.029 Uiso 1 1 calc R U . . .
C12 C 0.929(2) 0.2966(17) 0.1890(7) 0.031(3) Uani 1 1 d . U . . .
H12A H 0.8844 0.3723 0.1974 0.037 Uiso 1 1 calc R U . . .
H12B H 0.9508 0.2962 0.1534 0.037 Uiso 1 1 calc R U . . .
C13 C 1.082(2) 0.2754(15) 0.2194(7) 0.028(3) Uani 1 1 d . U . . .
H13A H 1.1243 0.1982 0.2125 0.033 Uiso 1 1 calc R U . . .
H13B H 1.1633 0.3327 0.2110 0.033 Uiso 1 1 calc R U . . .
N4 N 1.0455(17) 0.2848(11) 0.2697(6) 0.023(3) Uani 1 1 d . U . . .
C14 C 1.153(2) 0.3290(13) 0.3007(7) 0.025(3) Uani 1 1 d . U . . .
H14 H 1.2529 0.3480 0.2881 0.030 Uiso 1 1 calc R U . . .
C15 C 1.128(2) 0.3500(16) 0.3516(7) 0.029(3) Uani 1 1 d . U . . .
H15 H 1.0337 0.3261 0.3665 0.034 Uiso 1 1 calc R U . . .
C16 C 1.242(2) 0.4042(15) 0.3779(7) 0.030(3) Uani 1 1 d . U . . .
H16 H 1.3365 0.4214 0.3615 0.037 Uiso 1 1 calc R U . . .
C17 C 1.235(2) 0.4398(15) 0.4300(7) 0.030(3) Uani 1 1 d . U . . .
C18 C 1.310(3) 0.5356(17) 0.4505(8) 0.036(4) Uani 1 1 d . U . . .
C19 C 1.303(3) 0.565(2) 0.4991(8) 0.046(5) Uani 1 1 d . U . . .
H19 H 1.3528 0.6332 0.5110 0.055 Uiso 1 1 calc R U . . .
C20 C 1.223(3) 0.494(2) 0.5311(9) 0.044(5) Uani 1 1 d . U . . .
H20 H 1.2184 0.5125 0.5651 0.053 Uiso 1 1 calc R U . . .
C21 C 1.149(3) 0.3950(19) 0.5131(8) 0.039(4) Uani 1 1 d . U . . .
H21 H 1.0970 0.3450 0.5350 0.047 Uiso 1 1 calc R U . . .
C22 C 1.151(2) 0.3703(17) 0.4636(8) 0.034(4) Uani 1 1 d . U . . .
H22 H 1.0958 0.3049 0.4514 0.041 Uiso 1 1 calc R U . . .
N5 N 1.397(3) 0.6160(17) 0.4187(8) 0.046(4) Uani 1 1 d . U . . .
O3A O 1.413(5) 0.722(3) 0.4358(14) 0.051(5) Uani 0.5 1 d . U P A 1
O4A O 1.360(5) 0.605(3) 0.3733(13) 0.050(5) Uani 0.5 1 d . U P A 1
O3B O 1.483(5) 0.681(3) 0.4348(14) 0.051(5) Uani 0.5 1 d . U P A 2
O4B O 1.464(5) 0.589(3) 0.3813(13) 0.050(5) Uani 0.5 1 d . U P A 2

loop_
_atom_site_aniso_label
_atom_site_aniso_U_11
_atom_site_aniso_U_22
_atom_site_aniso_U_33
_atom_site_aniso_U_23
_atom_site_aniso_U_13
_atom_site_aniso_U_12
Hg1 0.0218(3) 0.0284(3) 0.0223(3) 0.0017(3) 0.0030(2) -0.0034(3)
S1 0.030(2) 0.031(2) 0.036(2) -0.0060(19) 0.0032(19) 0.003(2)
C1S 0.031(7) 0.018(7) 0.038(7) -0.004(6) 0.004(6) -0.007(6)
N1S 0.037(8) 0.044(10) 0.049(8) 0.010(7) 0.004(6) -0.001(8)
S2 0.029(2) 0.026(2) 0.034(2) 0.0050(18) 0.0021(19) 0.0048(19)
C2S 0.028(9) 0.032(7) 0.032(6) 0.001(5) 0.004(6) -0.003(7)
N2S 0.071(13) 0.038(8) 0.034(7) 0.001(6) 0.010(8) 0.007(8)
O1 0.051(8) 0.028(7) 0.047(6) -0.003(5) 0.015(6) -0.015(6)
O2 0.055(8) 0.080(12) 0.046(8) 0.001(7) 0.011(6) -0.038(9)
N1 0.030(7) 0.025(6) 0.040(6) 0.006(4) 0.003(5) -0.004(5)
C1 0.023(7) 0.027(6) 0.044(5) 0.001(4) 0.004(4) -0.002(6)
C2 0.032(9) 0.033(7) 0.042(6) 0.000(5) 0.004(5) -0.001(7)
C3 0.039(10) 0.036(8) 0.045(7) -0.001(5) -0.001(6) -0.002(7)
C4 0.034(9) 0.031(8) 0.045(6) -0.003(5) -0.002(6) 0.001(7)
C5 0.026(8) 0.027(7) 0.045(6) -0.003(5) 0.000(5) -0.004(6)
C6 0.014(6) 0.018(6) 0.041(5) -0.003(4) 0.005(4) 0.003(5)
C7 0.015(6) 0.017(7) 0.041(5) -0.002(4) 0.004(4) -0.002(6)
C8 0.014(6) 0.024(8) 0.038(6) 0.002(5) 0.002(5) 0.001(6)
C9 0.019(5) 0.020(8) 0.035(6) 0.004(5) 0.001(4) 0.003(5)
N2 0.019(5) 0.014(6) 0.029(5) -0.003(4) 0.002(4) 0.002(4)
C10 0.028(7) 0.031(8) 0.026(6) -0.001(5) 0.001(4) -0.007(6)
C11 0.026(6) 0.029(8) 0.029(7) 0.004(5) 0.002(5) -0.002(5)
N3 0.025(5) 0.015(6) 0.031(5) 0.003(4) 0.004(4) 0.002(4)
C12 0.030(6) 0.026(8) 0.036(7) 0.008(6) 0.005(5) -0.001(5)
C13 0.030(6) 0.016(7) 0.037(6) 0.007(5) 0.006(4) -0.003(5)
N4 0.025(5) 0.008(6) 0.037(5) 0.009(4) 0.006(4) -0.005(4)
C14 0.021(6) 0.010(7) 0.043(6) 0.003(5) 0.002(4) -0.001(5)
C15 0.023(7) 0.021(8) 0.042(6) 0.001(5) 0.003(5) 0.000(6)
C16 0.027(7) 0.022(7) 0.043(6) 0.000(5) 0.005(5) -0.001(6)
C17 0.023(7) 0.023(6) 0.042(6) -0.002(4) 0.001(5) 0.003(5)
C18 0.035(8) 0.026(6) 0.046(6) -0.003(4) 0.000(5) -0.002(6)
C19 0.052(11) 0.040(8) 0.045(6) -0.006(5) 0.001(6) -0.011(8)
C20 0.045(11) 0.039(8) 0.047(7) -0.003(6) 0.000(6) -0.005(8)
C21 0.035(10) 0.038(8) 0.045(7) -0.002(5) 0.007(6) -0.006(7)
C22 0.028(8) 0.028(7) 0.046(6) 0.000(5) 0.003(5) 0.000(6)
N5 0.053(9) 0.035(7) 0.050(6) -0.003(5) 0.003(6) -0.014(6)
O3A 0.059(12) 0.039(8) 0.054(8) -0.004(7) 0.001(9) -0.018(7)
O4A 0.055(11) 0.044(10) 0.051(6) -0.004(6) 0.004(6) -0.019(9)
O3B 0.059(12) 0.039(8) 0.054(8) -0.004(7) 0.001(9) -0.018(7)
O4B 0.055(11) 0.044(10) 0.051(6) -0.004(6) 0.004(6) -0.019(9)

loop_
_atom_type_symbol
_atom_type_description
_atom_type_scat_dispersion_real
_atom_type_scat_dispersion_imag
_atom_type_scat_source
C C 0.0033 0.0016 'International Tables Vol C Tables 4.2.6.8 and 6.1.1.4'
H H 0.0000 0.0000 'International Tables Vol C Tables 4.2.6.8 and 6.1.1.4'
N N 0.0061 0.0033 'International Tables Vol C Tables 4.2.6.8 and 6.1.1.4'
O O 0.0106 0.0060 'International Tables Vol C Tables 4.2.6.8 and 6.1.1.4'
S S 0.1246 0.1234 'International Tables Vol C Tables 4.2.6.8 and 6.1.1.4'
Hg Hg -2.3894 9.2266 'International Tables Vol C Tables 4.2.6.8 and 6.1.1.4'

loop_
_geom_angle_atom_site_label_1
_geom_angle_atom_site_label_2
_geom_angle_atom_site_label_3
_geom_angle
N3 Hg1 N4 72.6(5)
N3 Hg1 N2 72.4(5)
N4 Hg1 N2 144.6(5)
N3 Hg1 S2 139.4(4)
N4 Hg1 S2 103.1(4)
N2 Hg1 S2 106.7(4)
N3 Hg1 S1 116.8(4)
N4 Hg1 S1 96.4(4)
N2 Hg1 S1 94.6(3)
S2 Hg1 S1 103.80(16)
C1S S1 Hg1 99.4(7)
N1S C1S S1 174.4(19)
C2S S2 Hg1 94.7(7)
N2S C2S S2 179(2)
O1 N1 O2 123.5(18)
O1 N1 C1 119.5(16)
O2 N1 C1 116.9(17)
C2 C1 C6 126.9(19)
C2 C1 N1 114.3(17)
C6 C1 N1 118.6(17)
C1 C2 C3 118(2)
C1 C2 H2 121.0
C3 C2 H2 121.0
C2 C3 C4 118(2)
C2 C3 H3 120.8
C4 C3 H3 120.8
C5 C4 C3 122(2)
C5 C4 H4 119.2
C3 C4 H4 119.2
C4 C5 C6 122(2)
C4 C5 H5 118.9
C6 C5 H5 118.9
C1 C6 C7 127.0(17)
C1 C6 C5 112.7(17)
C7 C6 C5 120.2(17)
C8 C7 C6 123.5(17)
C8 C7 H7 118.3
C6 C7 H7 118.3
C7 C8 C9 124.0(17)
C7 C8 H8 118.0
C9 C8 H8 118.0
N2 C9 C8 119.8(17)
N2 C9 H9 120.1
C8 C9 H9 120.1
C9 N2 C10 120.2(16)
C9 N2 Hg1 128.2(13)
C10 N2 Hg1 111.5(11)
N2 C10 C11 108.8(15)
N2 C10 H10A 109.9
C11 C10 H10A 109.9
N2 C10 H10B 109.9
C11 C10 H10B 109.9
H10A C10 H10B 108.3
N3 C11 C10 109.3(15)
N3 C11 H11A 109.8
C10 C11 H11A 109.8
N3 C11 H11B 109.8
C10 C11 H11B 109.8
H11A C11 H11B 108.3
C12 N3 C11 114.4(14)
C12 N3 Hg1 108.5(11)
C11 N3 Hg1 109.2(10)
C12 N3 H3A 108.2
C11 N3 H3A 108.2
Hg1 N3 H3A 108.2
N3 C12 C13 109.3(15)
N3 C12 H12A 109.8
C13 C12 H12A 109.8
N3 C12 H12B 109.8
C13 C12 H12B 109.8
H12A C12 H12B 108.3
N4 C13 C12 107.2(15)
N4 C13 H13A 110.3
C12 C13 H13A 110.3
N4 C13 H13B 110.3
C12 C13 H13B 110.3
H13A C13 H13B 108.5
C14 N4 C13 118.4(15)
C14 N4 Hg1 130.2(12)
C13 N4 Hg1 111.0(11)
N4 C14 C15 124.5(17)
N4 C14 H14 117.7
C15 C14 H14 117.7
C16 C15 C14 118.3(18)
C16 C15 H15 120.8
C14 C15 H15 120.8
C15 C16 C17 126.3(19)
C15 C16 H16 116.8
C17 C16 H16 116.8
C18 C17 C22 115.6(18)
C18 C17 C16 125.2(18)
C22 C17 C16 119.2(17)
C19 C18 C17 124(2)
C19 C18 N5 115.9(19)
C17 C18 N5 120.3(18)
C18 C19 C20 119(2)
C18 C19 H19 120.5
C20 C19 H19 120.5
C21 C20 C19 120(2)
C21 C20 H20 120.0
C19 C20 H20 120.0
C22 C21 C20 120(2)
C22 C21 H21 120.2
C20 C21 H21 120.2
C21 C22 C17 121.9(19)
C21 C22 H22 119.0
C17 C22 H22 119.0
O3B N5 O4B 100(3)
O4A N5 O3A 117(3)
O3B N5 C18 122(3)
O4B N5 C18 125(2)
O4A N5 C18 113(2)
O3A N5 C18 116(2)
N5 O3B O4B 42(2)
N5 O4B O3B 37.9(18)

loop_
_geom_bond_atom_site_label_1
_geom_bond_atom_site_label_2
_geom_bond_distance
Hg1 N3 2.343(14)
Hg1 N4 2.433(14)
Hg1 N2 2.455(14)
Hg1 S2 2.480(5)
Hg1 S1 2.630(5)
S1 C1S 1.67(2)
C1S N1S 1.15(3)
S2 C2S 1.67(2)
C2S N2S 1.15(3)
O1 N1 1.22(2)
O2 N1 1.23(2)
N1 C1 1.50(3)
C1 C2 1.35(3)
C1 C6 1.39(3)
C2 C3 1.38(3)
C2 H2 0.9500
C3 C4 1.40(3)
C3 H3 0.9500
C4 C5 1.34(3)
C4 H4 0.9500
C5 C6 1.43(3)
C5 H5 0.9500
C6 C7 1.44(3)
C7 C8 1.35(2)
C7 H7 0.9500
C8 C9 1.44(3)
C8 H8 0.9500
C9 N2 1.27(2)
C9 H9 0.9500
N2 C10 1.49(2)
C10 C11 1.53(3)
C10 H10A 0.9900
C10 H10B 0.9900
C11 N3 1.47(2)
C11 H11A 0.9900
C11 H11B 0.9900
N3 C12 1.46(2)
N3 H3A 1.0000
C12 C13 1.54(3)
C12 H12A 0.9900
C12 H12B 0.9900
C13 N4 1.41(2)
C13 H13A 0.9900
C13 H13B 0.9900
N4 C14 1.32(2)
C14 C15 1.43(3)
C14 H14 0.9500
C15 C16 1.34(3)
C15 H15 0.9500
C16 C17 1.48(3)
C16 H16 0.9500
C17 C18 1.39(3)
C17 C22 1.43(3)
C18 C19 1.36(3)
C18 N5 1.49(3)
C19 C20 1.40(3)
C19 H19 0.9500
C20 C21 1.39(3)
C20 H20 0.9500
C21 C22 1.37(3)
C21 H21 0.9500
C22 H22 0.9500
N5 O3B 1.13(4)
N5 O4B 1.22(4)
N5 O4A 1.27(4)
N5 O3A 1.33(4)
O3B O4B 1.80(5)

loop_
_geom_hbond_atom_site_label_D
_geom_hbond_atom_site_label_H
_geom_hbond_atom_site_label_A
_geom_hbond_distance_DH
_geom_hbond_distance_HA
_geom_hbond_distance_DA
_geom_hbond_angle_DHA
_geom_hbond_site_symmetry_A
C2 H2 N2S 0.95 2.60 3.32(3) 133.3 3_656
C11 H11A O2 0.99 2.65 3.37(3) 130.3 2
N3 H3A O4B 1.00 2.49 3.24(4) 131.1 2_745
C13 H13A O4A 0.99 2.58 3.26(4) 125.9 2_745
C13 H13B O1 0.99 2.52 3.22(2) 127.5 2_655
C14 H14 N1S 0.95 2.68 3.59(3) 161.5 1_655
